data_4079138
loop_
_publ_author_name
'Gargir, Moti'
'Ben-David, Yehoshua'
'Leitus, Gregory'
'Diskin-Posner, Yael'
'Shimon, Linda J. W.'
'Milstein, David'

_publ_section_title
;
 PNS-Type Ruthenium Pincer Complexes
;
_journal_issue 17
_journal_name_full Organometallics
_journal_page_first 6207
_journal_paper_doi 10.1021/om300516j
_journal_volume 31
_journal_year 2012
_chemical_formula_moiety 'C40 H68 N2 O2 P2 Ru2 S2'
_chemical_formula_sum 'C40 H68 N2 O2 P2 Ru2 S2'
_chemical_formula_weight 937.16
_chemical_name_systematic
; 
 ? 
;
_space_group_IT_number 2
_symmetry_cell_setting triclinic
_symmetry_space_group_name_Hall '-P 1'
_symmetry_space_group_name_H-M 'P -1'
_atom_sites_solution_hydrogens geom
_atom_sites_solution_primary direct
_atom_sites_solution_secondary difmap
_audit_creation_method SHELXL-97
_cell_angle_alpha 85.03(4)
_cell_angle_beta 72.33(3)
_cell_angle_gamma 83.34(3)
_cell_formula_units_Z 1
_cell_length_a 9.3128(19)
_cell_length_b 9.4472(19)
_cell_length_c 12.965(3)
_cell_measurement_reflns_used 8315
_cell_measurement_temperature 120(2)
_cell_measurement_theta_max 28.66
_cell_measurement_theta_min 2.30
_cell_volume 1077.9(4)
_computing_cell_refinement 'Bruker Apex2'
_computing_data_collection 'Bruker Apex2'
_computing_data_reduction 'Bruker Apex2'
_computing_molecular_graphics 'Bruker SHELXTL'
_computing_publication_material 'Bruker SHELXTL'
_computing_structure_refinement 'SHELXL-97 (Sheldrick, 1997)'
_computing_structure_solution 'SHELXS-97 (Sheldrick, 1990)'
_diffrn_ambient_temperature 120(2)
_diffrn_measured_fraction_theta_full 0.980
_diffrn_measured_fraction_theta_max 0.980
_diffrn_measurement_device_type 'Bruker KappaApexII CCD'
_diffrn_measurement_method 'phi and omega scans'
_diffrn_radiation_monochromator graphite
_diffrn_radiation_source 'fine-focus sealed tube'
_diffrn_radiation_type MoK\a
_diffrn_radiation_wavelength 0.71073
_diffrn_reflns_av_R_equivalents 0.0311
_diffrn_reflns_av_sigmaI/netI 0.0667
_diffrn_reflns_limit_h_max 12
_diffrn_reflns_limit_h_min -12
_diffrn_reflns_limit_k_max 5
_diffrn_reflns_limit_k_min -12
_diffrn_reflns_limit_l_max 17
_diffrn_reflns_limit_l_min -17
_diffrn_reflns_number 8315
_diffrn_reflns_theta_full 28.66
_diffrn_reflns_theta_max 28.66
_diffrn_reflns_theta_min 2.17
_exptl_absorpt_coefficient_mu 0.906
_exptl_absorpt_correction_T_max 0.9955
_exptl_absorpt_correction_T_min 0.9821
_exptl_absorpt_correction_type multi-scan
_exptl_absorpt_process_details 'Bruker Apex2'
_exptl_crystal_colour colourless
_exptl_crystal_density_diffrn 1.444
_exptl_crystal_density_method 'not measured'
_exptl_crystal_description plate
_exptl_crystal_F_000 488
_exptl_crystal_size_max 0.02
_exptl_crystal_size_mid 0.01
_exptl_crystal_size_min 0.01
_refine_diff_density_max 1.484
_refine_diff_density_min -0.883
_refine_diff_density_rms 0.124
_refine_ls_extinction_method none
_refine_ls_goodness_of_fit_ref 1.031
_refine_ls_hydrogen_treatment mixed
_refine_ls_matrix_type full
_refine_ls_number_parameters 345
_refine_ls_number_reflns 5446
_refine_ls_number_restraints 0
_refine_ls_restrained_S_all 1.031
_refine_ls_R_factor_all 0.0578
_refine_ls_R_factor_gt 0.0425
_refine_ls_shift/su_max 0.001
_refine_ls_shift/su_mean 0.000
_refine_ls_structure_factor_coef Fsqd
_refine_ls_weighting_details 'calc w=1/[\s^2^(Fo^2^)+(0.0308P)^2^+1.6125P] where P=(Fo^2^+2Fc^2^)/3'
_refine_ls_weighting_scheme calc
_refine_ls_wR_factor_gt 0.0864
_refine_ls_wR_factor_ref 0.0925
_reflns_number_gt 4505
_reflns_number_total 5446
_reflns_threshold_expression >2sigma(I)
_cod_data_source_file om300516j_si_001.cif
_cod_data_source_block compound4
_cod_depositor_comments
;
The following automatic conversions were performed:

'_symmetry_cell_setting' value 'Triclinic' changed to 'triclinic'
according to /home/saulius/struct/CIF-dictionaries/cif_core.dic
dictionary named 'cif_core.dic' version 2.4.2 from 2011-04-26.

Automatic conversion script
Id: cif_fix_values 1891 2012-01-12 08:04:46Z andrius 
;
_cod_original_sg_symbol_Hall -P1
_cod_original_sg_symbol_H-M P-1
_cod_database_code 4079138

loop_
_symmetry_equiv_pos_as_xyz
'x, y, z'
'-x, -y, -z'

loop_
_atom_site_label
_atom_site_type_symbol
_atom_site_fract_x
_atom_site_fract_y
_atom_site_fract_z
_atom_site_U_iso_or_equiv
_atom_site_adp_type
_atom_site_occupancy
_atom_site_symmetry_multiplicity
_atom_site_calc_flag
_atom_site_refinement_flags
Ru1 Ru 0.38540(3) 0.01395(3) 0.17313(2) 0.00946(8) Uani 1 1 d .
H1 H 0.449(5) -0.005(5) 0.262(4) 0.041(13) Uiso 1 1 d .
S1 S 0.59042(9) -0.15391(8) 0.08530(7) 0.01034(16) Uani 1 1 d .
P1 P 0.26440(10) 0.21001(9) 0.26748(7) 0.01294(18) Uani 1 1 d .
O1 O 0.1682(3) -0.1932(3) 0.3005(2) 0.0312(7) Uani 1 1 d .
N1 N 0.5433(3) 0.1620(3) 0.0903(2) 0.0107(5) Uani 1 1 d .
C1 C 0.2521(4) -0.1125(4) 0.2498(3) 0.0186(7) Uani 1 1 d .
C2 C 0.3525(4) 0.3528(3) 0.1714(3) 0.0141(7) Uani 1 1 d .
H2A H 0.346(4) 0.443(4) 0.206(3) 0.017(10) Uiso 1 1 d .
H2B H 0.294(4) 0.365(4) 0.124(3) 0.018(10) Uiso 1 1 d .
C3 C 0.5120(4) 0.3046(3) 0.1068(3) 0.0127(6) Uani 1 1 d .
C4 C 0.6172(4) 0.3999(3) 0.0619(3) 0.0158(7) Uani 1 1 d .
H4 H 0.590(5) 0.498(4) 0.077(3) 0.024 Uiso 1 1 d .
C5 C 0.7594(4) 0.3498(4) -0.0048(3) 0.0169(7) Uani 1 1 d .
H5 H 0.838(5) 0.407(4) -0.035(3) 0.027(12) Uiso 1 1 d .
C6 C 0.7882(4) 0.2081(3) -0.0275(3) 0.0146(7) Uani 1 1 d .
H6 H 0.876(5) 0.178(4) -0.072(4) 0.023(11) Uiso 1 1 d .
C7 C 0.6762(4) 0.1138(3) 0.0190(3) 0.0112(6) Uani 1 1 d .
C8 C 0.6963(4) -0.0326(3) -0.0140(3) 0.0122(6) Uani 1 1 d .
H8 H 0.791(4) -0.062(4) -0.035(3) 0.009(9) Uiso 1 1 d .
C9 C 0.3236(4) 0.2363(4) 0.3924(3) 0.0199(8) Uani 1 1 d .
C10 C 0.4938(5) 0.2527(4) 0.3561(3) 0.0235(8) Uani 1 1 d .
H10A H 0.523(5) 0.338(5) 0.311(4) 0.037(13) Uiso 1 1 d .
H10B H 0.549(5) 0.175(4) 0.312(4) 0.025(11) Uiso 1 1 d .
H10C H 0.527(5) 0.249(4) 0.421(4) 0.024(11) Uiso 1 1 d .
C11 C 0.2934(6) 0.1069(5) 0.4728(3) 0.0279(9) Uani 1 1 d .
H11A H 0.345(5) 0.011(5) 0.435(4) 0.042 Uiso 1 1 d .
H11B H 0.199(5) 0.093(4) 0.499(4) 0.025(12) Uiso 1 1 d .
H11C H 0.331(4) 0.118(4) 0.529(3) 0.019(10) Uiso 1 1 d .
C12 C 0.2442(6) 0.3717(5) 0.4517(4) 0.0306(10) Uani 1 1 d .
H12A H 0.253(5) 0.461(5) 0.398(4) 0.033(12) Uiso 1 1 d .
H12B H 0.290(5) 0.387(5) 0.511(4) 0.039(13) Uiso 1 1 d .
H12C H 0.140(6) 0.361(5) 0.485(4) 0.037(14) Uiso 1 1 d .
C13 C 0.0542(4) 0.2645(4) 0.2977(3) 0.0195(7) Uani 1 1 d .
C14 C 0.0089(5) 0.2212(5) 0.2018(4) 0.0247(8) Uani 1 1 d .
H14A H 0.058(6) 0.273(5) 0.145(4) 0.037 Uiso 1 1 d .
H14B H 0.028(5) 0.118(5) 0.194(4) 0.031(12) Uiso 1 1 d .
H14C H -0.098(5) 0.254(5) 0.220(4) 0.033(12) Uiso 1 1 d .
C15 C 0.0084(5) 0.4254(4) 0.3090(4) 0.0244(8) Uani 1 1 d .
H15A H 0.025(6) 0.463(5) 0.366(4) 0.042(14) Uiso 1 1 d .
H15B H 0.060(5) 0.485(4) 0.243(3) 0.020(10) Uiso 1 1 d .
H15C H -0.096(6) 0.440(5) 0.312(4) 0.036(13) Uiso 1 1 d .
C16 C -0.0336(5) 0.1803(5) 0.3992(4) 0.0309(10) Uani 1 1 d .
H16A H -0.025(5) 0.208(5) 0.460(4) 0.027(12) Uiso 1 1 d .
H16B H 0.001(5) 0.084(5) 0.395(4) 0.040 Uiso 1 1 d .
H16C H -0.149(6) 0.193(5) 0.410(4) 0.036(13) Uiso 1 1 d .
C17 C 0.7106(4) -0.2171(3) 0.1764(3) 0.0111(6) Uani 1 1 d .
C18 C 0.8381(4) -0.3189(4) 0.1134(3) 0.0166(7) Uani 1 1 d .
H18A H 0.899(5) -0.364(4) 0.162(3) 0.025 Uiso 1 1 d .
H18B H 0.796(4) -0.401(4) 0.094(3) 0.016(10) Uiso 1 1 d .
H18C H 0.904(4) -0.274(4) 0.049(3) 0.014(9) Uiso 1 1 d .
C19 C 0.7749(5) -0.0934(4) 0.2115(3) 0.0198(8) Uani 1 1 d .
H19A H 0.695(5) -0.028(5) 0.249(4) 0.030 Uiso 1 1 d .
H19B H 0.837(4) -0.131(4) 0.258(3) 0.014(10) Uiso 1 1 d .
H19C H 0.834(5) -0.045(5) 0.156(4) 0.028(12) Uiso 1 1 d .
C20 C 0.6073(4) -0.2959(4) 0.2735(3) 0.0198(8) Uani 1 1 d .
H20A H 0.5550 -0.3633 0.2478 0.030 Uiso 1 1 calc R
H20B H 0.5326 -0.2269 0.3182 0.030 Uiso 1 1 calc R
H20C H 0.6681 -0.3482 0.3169 0.030 Uiso 1 1 calc R

loop_
_atom_site_aniso_label
_atom_site_aniso_U_11
_atom_site_aniso_U_22
_atom_site_aniso_U_33
_atom_site_aniso_U_23
_atom_site_aniso_U_13
_atom_site_aniso_U_12
Ru1 0.00957(13) 0.00901(11) 0.00895(13) -0.00032(8) -0.00151(10) -0.00084(8)
S1 0.0115(4) 0.0090(3) 0.0114(4) -0.0002(3) -0.0047(3) -0.0012(3)
P1 0.0135(4) 0.0138(4) 0.0099(4) -0.0016(3) -0.0017(3) 0.0012(3)
O1 0.0347(17) 0.0293(14) 0.0255(16) 0.0072(12) -0.0001(13) -0.0173(13)
N1 0.0129(14) 0.0094(11) 0.0117(14) 0.0000(10) -0.0056(11) -0.0040(10)
C1 0.0198(19) 0.0199(16) 0.0151(18) -0.0001(14) -0.0044(15) -0.0001(14)
C2 0.0149(17) 0.0126(14) 0.0137(17) -0.0012(13) -0.0030(14) -0.0001(12)
C3 0.0152(17) 0.0106(13) 0.0136(16) -0.0041(12) -0.0062(14) 0.0015(12)
C4 0.0196(18) 0.0105(14) 0.0193(18) -0.0032(13) -0.0082(15) -0.0012(13)
C5 0.0156(18) 0.0158(15) 0.0216(19) -0.0008(14) -0.0073(15) -0.0059(13)
C6 0.0121(17) 0.0155(15) 0.0164(18) -0.0016(13) -0.0034(14) -0.0036(13)
C7 0.0123(16) 0.0119(13) 0.0108(16) 0.0000(12) -0.0054(13) -0.0021(12)
C8 0.0092(16) 0.0137(14) 0.0127(16) -0.0028(12) -0.0012(13) -0.0004(12)
C9 0.025(2) 0.0207(16) 0.0136(18) -0.0038(14) -0.0068(15) 0.0046(15)
C10 0.028(2) 0.0223(18) 0.025(2) -0.0068(16) -0.0142(18) 0.0018(16)
C11 0.032(3) 0.037(2) 0.0117(19) 0.0012(17) -0.0052(18) 0.0011(19)
C12 0.039(3) 0.033(2) 0.019(2) -0.0169(18) -0.010(2) 0.0113(19)
C13 0.0154(18) 0.0201(16) 0.0184(19) -0.0032(14) -0.0006(15) 0.0071(14)
C14 0.0128(19) 0.031(2) 0.029(2) -0.0078(17) -0.0048(17) 0.0036(16)
C15 0.023(2) 0.0243(18) 0.023(2) -0.0069(16) -0.0050(18) 0.0064(16)
C16 0.020(2) 0.041(2) 0.023(2) 0.0059(19) 0.0042(18) 0.0028(18)
C17 0.0095(16) 0.0147(14) 0.0102(16) 0.0014(12) -0.0054(13) -0.0009(12)
C18 0.0161(18) 0.0130(14) 0.0216(19) -0.0003(13) -0.0082(15) 0.0009(13)
C19 0.021(2) 0.0200(17) 0.022(2) -0.0045(15) -0.0119(17) -0.0002(15)
C20 0.0213(19) 0.0203(16) 0.0166(18) 0.0058(14) -0.0061(15) -0.0011(14)

loop_
_atom_type_symbol
_atom_type_description
_atom_type_scat_dispersion_real
_atom_type_scat_dispersion_imag
_atom_type_scat_source
C C 0.0033 0.0016 'International Tables Vol C Tables 4.2.6.8 and 6.1.1.4'
H H 0.0000 0.0000 'International Tables Vol C Tables 4.2.6.8 and 6.1.1.4'
N N 0.0061 0.0033 'International Tables Vol C Tables 4.2.6.8 and 6.1.1.4'
O O 0.0106 0.0060 'International Tables Vol C Tables 4.2.6.8 and 6.1.1.4'
P P 0.1023 0.0942 'International Tables Vol C Tables 4.2.6.8 and 6.1.1.4'
S S 0.1246 0.1234 'International Tables Vol C Tables 4.2.6.8 and 6.1.1.4'
Ru Ru -1.2594 0.8363 'International Tables Vol C Tables 4.2.6.8 and 6.1.1.4'

loop_
_geom_angle_atom_site_label_1
_geom_angle_atom_site_label_2
_geom_angle_atom_site_label_3
_geom_angle
_geom_angle_site_symmetry_1
_geom_angle_site_symmetry_3
C1 Ru1 N1 177.46(14) . .
C1 Ru1 P1 96.53(12) . .
N1 Ru1 P1 82.45(8) . .
C1 Ru1 C8 96.02(14) . 2_655
N1 Ru1 C8 86.49(11) . 2_655
P1 Ru1 C8 104.94(9) . 2_655
C1 Ru1 S1 98.61(12) . .
N1 Ru1 S1 81.77(8) . .
P1 Ru1 S1 158.41(3) . .
C8 Ru1 S1 88.70(9) 2_655 .
C1 Ru1 H1 86.2(18) . .
N1 Ru1 H1 91.4(18) . .
P1 Ru1 H1 80.5(18) . .
C8 Ru1 H1 173.8(19) 2_655 .
S1 Ru1 H1 85.3(19) . .
C8 S1 C17 105.96(15) . .
C8 S1 Ru1 97.80(11) . .
C17 S1 Ru1 110.73(11) . .
C2 P1 C13 103.73(16) . .
C2 P1 C9 102.58(17) . .
C13 P1 C9 108.68(17) . .
C2 P1 Ru1 99.87(11) . .
C13 P1 Ru1 123.65(12) . .
C9 P1 Ru1 114.91(12) . .
C7 N1 C3 119.6(3) . .
C7 N1 Ru1 119.3(2) . .
C3 N1 Ru1 121.1(2) . .
O1 C1 Ru1 178.6(3) . .
C3 C2 P1 111.5(2) . .
C3 C2 H2A 113(2) . .
P1 C2 H2A 113(2) . .
C3 C2 H2B 107(2) . .
P1 C2 H2B 103(2) . .
H2A C2 H2B 109(3) . .
N1 C3 C4 121.9(3) . .
N1 C3 C2 116.3(3) . .
C4 C3 C2 121.6(3) . .
C3 C4 C5 118.9(3) . .
C3 C4 H4 119(3) . .
C5 C4 H4 123(3) . .
C6 C5 C4 119.5(3) . .
C6 C5 H5 117(3) . .
C4 C5 H5 124(3) . .
C5 C6 C7 119.9(3) . .
C5 C6 H6 119(3) . .
C7 C6 H6 121(3) . .
N1 C7 C6 119.8(3) . .
N1 C7 C8 119.1(3) . .
C6 C7 C8 121.0(3) . .
C7 C8 S1 114.4(2) . .
C7 C8 Ru1 104.0(2) . 2_655
S1 C8 Ru1 110.35(16) . 2_655
C7 C8 H8 110(2) . .
S1 C8 H8 111(2) . .
Ru1 C8 H8 106(2) 2_655 .
C11 C9 C10 108.7(3) . .
C11 C9 C12 108.7(3) . .
C10 C9 C12 106.7(3) . .
C11 C9 P1 110.7(3) . .
C10 C9 P1 108.3(3) . .
C12 C9 P1 113.6(3) . .
C9 C10 H10A 115(3) . .
C9 C10 H10B 110(2) . .
H10A C10 H10B 105(4) . .
C9 C10 H10C 108(2) . .
H10A C10 H10C 110(4) . .
H10B C10 H10C 108(3) . .
C9 C11 H11A 111(3) . .
C9 C11 H11B 114(3) . .
H11A C11 H11B 104(4) . .
C9 C11 H11C 109(3) . .
H11A C11 H11C 109(4) . .
H11B C11 H11C 109(4) . .
C9 C12 H12A 111(2) . .
C9 C12 H12B 110(3) . .
H12A C12 H12B 110(4) . .
C9 C12 H12C 110(3) . .
H12A C12 H12C 108(4) . .
H12B C12 H12C 108(4) . .
C14 C13 C16 107.6(4) . .
C14 C13 C15 107.4(3) . .
C16 C13 C15 110.3(3) . .
C14 C13 P1 106.3(2) . .
C16 C13 P1 110.0(3) . .
C15 C13 P1 114.9(3) . .
C13 C14 H14A 106(3) . .
C13 C14 H14B 112(3) . .
H14A C14 H14B 114(4) . .
C13 C14 H14C 103(3) . .
H14A C14 H14C 108(4) . .
H14B C14 H14C 112(4) . .
C13 C15 H15A 115(3) . .
C13 C15 H15B 113(2) . .
H15A C15 H15B 106(4) . .
C13 C15 H15C 106(3) . .
H15A C15 H15C 112(4) . .
H15B C15 H15C 104(4) . .
C13 C16 H16A 114(3) . .
C13 C16 H16B 110(3) . .
H16A C16 H16B 107(4) . .
C13 C16 H16C 112(3) . .
H16A C16 H16C 104(4) . .
H16B C16 H16C 110(4) . .
C18 C17 C20 110.5(3) . .
C18 C17 C19 110.1(3) . .
C20 C17 C19 111.6(3) . .
C18 C17 S1 106.8(2) . .
C20 C17 S1 105.5(2) . .
C19 C17 S1 112.2(2) . .
C17 C18 H18A 110(2) . .
C17 C18 H18B 110(2) . .
H18A C18 H18B 103(3) . .
C17 C18 H18C 113(2) . .
H18A C18 H18C 110(3) . .
H18B C18 H18C 110(3) . .
C17 C19 H19A 110(3) . .
C17 C19 H19B 109(2) . .
H19A C19 H19B 110(3) . .
C17 C19 H19C 113(3) . .
H19A C19 H19C 108(4) . .
H19B C19 H19C 107(4) . .
C17 C20 H20A 109.5 . .
C17 C20 H20B 109.5 . .
H20A C20 H20B 109.5 . .
C17 C20 H20C 109.5 . .
H20A C20 H20C 109.5 . .
H20B C20 H20C 109.5 . .

loop_
_geom_bond_atom_site_label_1
_geom_bond_atom_site_label_2
_geom_bond_distance
_geom_bond_site_symmetry_2
Ru1 C1 1.829(4) .
Ru1 N1 2.128(3) .
Ru1 P1 2.2953(13) .
Ru1 C8 2.392(3) 2_655
Ru1 S1 2.3975(13) .
Ru1 H1 1.44(5) .
S1 C8 1.783(3) .
S1 C17 1.879(3) .
P1 C2 1.841(4) .
P1 C13 1.894(4) .
P1 C9 1.905(4) .
O1 C1 1.168(4) .
N1 C7 1.357(4) .
N1 C3 1.367(4) .
C2 C3 1.507(5) .
C2 H2A 0.99(4) .
C2 H2B 0.93(4) .
C3 C4 1.370(5) .
C4 C5 1.398(5) .
C4 H4 0.95(4) .
C5 C6 1.373(5) .
C5 H5 0.93(4) .
C6 C7 1.409(4) .
C6 H6 0.87(4) .
C7 C8 1.458(4) .
C8 Ru1 2.392(3) 2_655
C8 H8 0.86(4) .
C9 C11 1.530(6) .
C9 C10 1.533(6) .
C9 C12 1.544(5) .
C10 H10A 0.97(5) .
C10 H10B 0.97(4) .
C10 H10C 0.98(4) .
C11 H11A 1.06(5) .
C11 H11B 0.86(5) .
C11 H11C 0.91(4) .
C12 H12A 1.04(5) .
C12 H12B 1.01(5) .
C12 H12C 0.95(5) .
C13 C14 1.530(6) .
C13 C16 1.533(6) .
C13 C15 1.538(5) .
C14 H14A 0.88(5) .
C14 H14B 0.98(4) .
C14 H14C 0.97(5) .
C15 H15A 0.91(5) .
C15 H15B 1.01(4) .
C15 H15C 0.95(5) .
C16 H16A 0.89(5) .
C16 H16B 0.93(5) .
C16 H16C 1.03(5) .
C17 C18 1.512(5) .
C17 C20 1.528(5) .
C17 C19 1.533(5) .
C18 H18A 1.01(4) .
C18 H18B 0.99(4) .
C18 H18C 0.97(4) .
C19 H19A 0.95(5) .
C19 H19B 0.98(4) .
C19 H19C 0.89(5) .
C20 H20A 0.9800 .
C20 H20B 0.9800 .
C20 H20C 0.9800 .

loop_
_geom_torsion_atom_site_label_1
_geom_torsion_atom_site_label_2
_geom_torsion_atom_site_label_3
_geom_torsion_atom_site_label_4
_geom_torsion
_geom_torsion_site_symmetry_1
_geom_torsion_site_symmetry_4
C1 Ru1 S1 C8 165.53(16) . .
N1 Ru1 S1 C8 -17.00(13) . .
P1 Ru1 S1 C8 -60.41(14) . .
C8 Ru1 S1 C8 69.64(16) 2_655 .
C1 Ru1 S1 C17 -84.06(16) . .
N1 Ru1 S1 C17 93.40(13) . .
P1 Ru1 S1 C17 49.99(14) . .
C8 Ru1 S1 C17 -179.96(13) 2_655 .
C1 Ru1 P1 C2 -162.76(17) . .
N1 Ru1 P1 C2 19.59(14) . .
C8 Ru1 P1 C2 -64.72(15) 2_655 .
S1 Ru1 P1 C2 62.91(15) . .
C1 Ru1 P1 C13 -48.85(18) . .
N1 Ru1 P1 C13 133.49(16) . .
C8 Ru1 P1 C13 49.18(17) 2_655 .
S1 Ru1 P1 C13 176.81(15) . .
C1 Ru1 P1 C9 88.31(18) . .
N1 Ru1 P1 C9 -89.35(15) . .
C8 Ru1 P1 C9 -173.65(15) 2_655 .
S1 Ru1 P1 C9 -46.03(17) . .
P1 Ru1 N1 C7 171.7(2) . .
C8 Ru1 N1 C7 -82.7(2) 2_655 .
S1 Ru1 N1 C7 6.5(2) . .
P1 Ru1 N1 C3 -9.1(2) . .
C8 Ru1 N1 C3 96.5(3) 2_655 .
S1 Ru1 N1 C3 -174.3(2) . .
C13 P1 C2 C3 -159.1(2) . .
C9 P1 C2 C3 87.8(3) . .
Ru1 P1 C2 C3 -30.7(3) . .
C7 N1 C3 C4 -6.8(5) . .
Ru1 N1 C3 C4 174.0(3) . .
C7 N1 C3 C2 169.6(3) . .
Ru1 N1 C3 C2 -9.6(4) . .
P1 C2 C3 N1 28.3(4) . .
P1 C2 C3 C4 -155.4(3) . .
N1 C3 C4 C5 1.5(5) . .
C2 C3 C4 C5 -174.6(3) . .
C3 C4 C5 C6 2.8(5) . .
C4 C5 C6 C7 -1.9(5) . .
C3 N1 C7 C6 7.6(5) . .
Ru1 N1 C7 C6 -173.2(2) . .
C3 N1 C7 C8 -168.1(3) . .
Ru1 N1 C7 C8 11.1(4) . .
C5 C6 C7 N1 -3.3(5) . .
C5 C6 C7 C8 172.2(3) . .
N1 C7 C8 S1 -28.9(4) . .
C6 C7 C8 S1 155.5(3) . .
N1 C7 C8 Ru1 91.5(3) . 2_655
C6 C7 C8 Ru1 -84.1(3) . 2_655
C17 S1 C8 C7 -85.9(3) . .
Ru1 S1 C8 C7 28.4(3) . .
C17 S1 C8 Ru1 157.26(14) . 2_655
Ru1 S1 C8 Ru1 -88.49(13) . 2_655
C2 P1 C9 C11 -166.7(3) . .
C13 P1 C9 C11 83.9(3) . .
Ru1 P1 C9 C11 -59.4(3) . .
C2 P1 C9 C10 -47.6(3) . .
C13 P1 C9 C10 -157.0(2) . .
Ru1 P1 C9 C10 59.7(3) . .
C2 P1 C9 C12 70.7(3) . .
C13 P1 C9 C12 -38.7(3) . .
Ru1 P1 C9 C12 178.0(3) . .
C2 P1 C13 C14 79.4(3) . .
C9 P1 C13 C14 -172.0(3) . .
Ru1 P1 C13 C14 -32.6(3) . .
C2 P1 C13 C16 -164.4(3) . .
C9 P1 C13 C16 -55.8(3) . .
Ru1 P1 C13 C16 83.6(3) . .
C2 P1 C13 C15 -39.3(3) . .
C9 P1 C13 C15 69.3(3) . .
Ru1 P1 C13 C15 -151.3(2) . .
C8 S1 C17 C18 -73.6(2) . .
Ru1 S1 C17 C18 -178.64(18) . .
C8 S1 C17 C20 168.8(2) . .
Ru1 S1 C17 C20 63.7(2) . .
C8 S1 C17 C19 47.1(3) . .
Ru1 S1 C17 C19 -57.9(3) . .
